data_4030419
loop_
_publ_author_name
'Darriet, J.'
'Ducau, M.'
'Tressaud, A.'

_publ_section_title
;
 On the crystal structure of the new perovskite Na4BaxFe4-xF12 (x=0.84(1))
;
_journal_name_full 'European Journal of Solid State and Inorganic Chemistry'
_journal_page_first 395
_journal_page_last 398
_journal_volume 29
_journal_year 1992
_chemical_formula_sum 'Ba0.84 F12 Fe3.16 Na4'
_chemical_formula_weight 611.765
_space_group_IT_number 204
_symmetry_cell_setting cubic
_symmetry_Int_Tables_number 204
_symmetry_space_group_name_Hall '-I 2 2 3'
_symmetry_space_group_name_H-M 'I m -3'
_cell_angle_alpha 90
_cell_angle_beta 90
_cell_angle_gamma 90
_cell_formula_units_Z 2
_cell_length_a 8.075(2)
_cell_length_b 8.075(2)
_cell_length_c 8.075(2)
_cell_volume 526.5(2)
_diffrn_ambient_temperature 293
_diffrn_radiation_probe x-ray
_diffrn_radiation_type MoK\a
_diffrn_radiation_wavelength 0.71069
_exptl_absorpt_coefficient_mu 7.680
_exptl_crystal_density_diffrn 3.859
_exptl_crystal_F_000 562
_refine_ls_number_parameters 14
_refine_ls_number_reflns 152
_refine_ls_R_factor_gt 0.0232
_refine_ls_wR_factor_gt 0.0247
_cod_data_source_file EJSSIC-1992-29-395-398.cif
_cod_data_source_block Na4BaxFe4_xF12
_cod_original_cell_volume 526.5(4)
_cod_database_code 4030419

loop_
_symmetry_equiv_pos_site_id
_symmetry_equiv_pos_as_xyz
1 x,y,z
2 -x,-y,z
3 x,-y,-z
4 -x,y,-z
5 z,x,y
6 -z,-x,y
7 z,-x,-y
8 -z,x,-y
9 y,z,x
10 y,-z,-x
11 -y,z,-x
12 -y,-z,x
13 -x,-y,-z
14 x,y,-z
15 -x,y,z
16 x,-y,z
17 -z,-x,-y
18 z,x,-y
19 -z,x,y
20 z,-x,y
21 -y,-z,-x
22 -y,z,x
23 y,-z,x
24 y,z,-x
25 1/2+x,1/2+y,1/2+z
26 1/2-x,1/2-y,1/2+z
27 1/2+x,1/2-y,1/2-z
28 1/2-x,1/2+y,1/2-z
29 1/2+z,1/2+x,1/2+y
30 1/2-z,1/2-x,1/2+y
31 1/2+z,1/2-x,1/2-y
32 1/2-z,1/2+x,1/2-y
33 1/2+y,1/2+z,1/2+x
34 1/2+y,1/2-z,1/2-x
35 1/2-y,1/2+z,1/2-x
36 1/2-y,1/2-z,1/2+x
37 1/2-x,1/2-y,1/2-z
38 1/2+x,1/2+y,1/2-z
39 1/2-x,1/2+y,1/2+z
40 1/2+x,1/2-y,1/2+z
41 1/2-z,1/2-x,1/2-y
42 1/2+z,1/2+x,1/2-y
43 1/2-z,1/2+x,1/2+y
44 1/2+z,1/2-x,1/2+y
45 1/2-y,1/2-z,1/2-x
46 1/2-y,1/2+z,1/2+x
47 1/2+y,1/2-z,1/2+x
48 1/2+y,1/2+z,1/2-x

loop_
_atom_site_aniso_label
_atom_site_aniso_U_11
_atom_site_aniso_U_22
_atom_site_aniso_U_33
_atom_site_aniso_U_23
_atom_site_aniso_U_13
_atom_site_aniso_U_12
F1 0.0204(15) 0.0212(16) 0.0242(18) 0.0069(14) 0.0000 0.0000
F2 0.024(15) 0.033(18) 0.022(15) 0.007(14) 0.0000 0.0000
Ba 0.0129(4) 0.0129(4) 0.0129(4) 0.0000 0.0000 0.0000
Fe 0.0116(4) 0.0116(4) 0.0116(4) 0.0000 0.0000 0.0000
Na1 0.052(7) 0.030(3) 0.028(3) 0.0000 0.0000 0.0000
Na2 0.0129(4) 0.0129(4) 0.0129(4) 0.0000 0.0000 0.0000
Na3 0.0116(4) 0.0116(4) 0.0116(4) 0.0000 0.0000 0.0000

loop_
_atom_site_label
_atom_site_type_symbol
_atom_site_thermal_displace_type
_atom_site_fract_x
_atom_site_fract_y
_atom_site_fract_z
_atom_site_occupancy
_atom_site_U_iso_or_equiv
F1 F Uani 0.00000 0.1912(3) 0.2937(3) 0.900 0.0219(9)
F2 F Uani 0.00000 0.302(4) 0.195(3) 0.100 0.026(9)
Ba Ba Uani 0.00000 0.00000 0.00000 0.840 0.0129(2)
Fe Fe Uani 0.25000 0.25000 0.25000 0.790 0.0116(2)
Na1 Na Uani 0.9590(8) 0.00000 0.50000 0.500 0.037(3)
Na2 Na Uani 0.00000 0.00000 0.00000 0.161 0.0129(2)
Na3 Na Uani 0.25000 0.25000 0.25000 0.210 0.0116(2)

loop_
_atom_type_symbol
_atom_type_description
_atom_type_scat_dispersion_real
_atom_type_scat_dispersion_imag
_atom_type_scat_source
Ba Ba -0.3244 2.2819 ' International Tables Vol C Tables 4.2.6.8 and 6.1.1.4'
F F 0.0171 0.0103 ' International Tables Vol C Tables 4.2.6.8 and 6.1.1.4'
Fe Fe 0.3463 0.8444 ' International Tables Vol C Tables 4.2.6.8 and 6.1.1.4'
Na Na 0.0362 0.0249 ' International Tables Vol C Tables 4.2.6.8 and 6.1.1.4'
